data_7119210
loop_
_publ_author_name
'Tan, Davin'
'Fri\<s\<ci\'c, Tomislav'

_publ_section_title
;
 Carbodiimide insertion into sulfonimides: one-step route to azepine
 derivatives via a two-atom saccharin ring expansion.
;
_journal_issue 5
_journal_name_full 'Chemical communications (Cambridge, England)'
_journal_page_first 901
_journal_page_last 904
_journal_paper_doi 10.1039/c6cc07331j
_journal_volume 53
_journal_year 2017
_chemical_formula_sum 'C22 H29 N3 O3 S'
_chemical_formula_weight 415.54
_chemical_name_systematic
;
 ?
;
_space_group_crystal_system monoclinic
_space_group_IT_number 14
_space_group_name_Hall '-P 2yn'
_space_group_name_H-M_alt 'P 1 21/n 1'
_symmetry_space_group_name_Hall '-P 2yn'
_symmetry_space_group_name_H-M 'P 1 21/n 1'
_atom_sites_solution_hydrogens geom
_audit_creation_method SHELXL-2013
_audit_update_record
;
2016-07-16 deposited with the CCDC.
2016-12-15 downloaded from the CCDC.
;
_cell_angle_alpha 90
_cell_angle_beta 107.837(4)
_cell_angle_gamma 90
_cell_formula_units_Z 4
_cell_length_a 10.0595(10)
_cell_length_b 20.175(2)
_cell_length_c 11.1108(11)
_cell_measurement_reflns_used 9635
_cell_measurement_temperature 100
_cell_measurement_theta_max 27.56
_cell_measurement_theta_min 2.39
_cell_volume 2146.6(4)
_computing_structure_refinement 'SHELXL-2013 (Sheldrick, 2013)'
_diffrn_ambient_temperature 100
_diffrn_measured_fraction_theta_full 0.999
_diffrn_measured_fraction_theta_max 0.994
_diffrn_measurement_device_type 'Bruker APEX-II CCD'
_diffrn_radiation_type MoK\a
_diffrn_radiation_wavelength 0.71073
_diffrn_reflns_av_R_equivalents 0.0453
_diffrn_reflns_av_unetI/netI 0.0190
_diffrn_reflns_Laue_measured_fraction_full 0.999
_diffrn_reflns_Laue_measured_fraction_max 0.994
_diffrn_reflns_limit_h_max 13
_diffrn_reflns_limit_h_min -13
_diffrn_reflns_limit_k_max 26
_diffrn_reflns_limit_k_min -26
_diffrn_reflns_limit_l_max 14
_diffrn_reflns_limit_l_min -14
_diffrn_reflns_number 65819
_diffrn_reflns_point_group_measured_fraction_full 0.999
_diffrn_reflns_point_group_measured_fraction_max 0.994
_diffrn_reflns_theta_full 25.242
_diffrn_reflns_theta_max 27.639
_diffrn_reflns_theta_min 2.392
_exptl_absorpt_coefficient_mu 0.179
_exptl_crystal_colour Colorless
_exptl_crystal_density_diffrn 1.286
_exptl_crystal_description Rod
_exptl_crystal_F_000 888
_exptl_crystal_size_max 0.6
_exptl_crystal_size_mid 0.4
_exptl_crystal_size_min 0.4
_refine_diff_density_max 0.365
_refine_diff_density_min -0.623
_refine_diff_density_rms 0.119
_refine_ls_extinction_method none
_refine_ls_goodness_of_fit_ref 1.117
_refine_ls_hydrogen_treatment constr
_refine_ls_matrix_type full
_refine_ls_number_parameters 268
_refine_ls_number_reflns 4971
_refine_ls_number_restraints 0
_refine_ls_restrained_S_all 1.117
_refine_ls_R_factor_all 0.0454
_refine_ls_R_factor_gt 0.0373
_refine_ls_shift/su_max 0.001
_refine_ls_shift/su_mean 0.000
_refine_ls_structure_factor_coef Fsqd
_refine_ls_weighting_details 'w=1/[\s^2^(Fo^2^)+(0.0594P)^2^+0.8572P] where P=(Fo^2^+2Fc^2^)/3'
_refine_ls_weighting_scheme calc
_refine_ls_wR_factor_gt 0.0993
_refine_ls_wR_factor_ref 0.1087
_reflns_Friedel_coverage 0.000
_reflns_number_gt 4458
_reflns_number_total 4971
_reflns_threshold_expression 'I > 2\s(I)'
_cod_data_source_file c6cc07331j2.cif
_cod_data_source_block 6
_cod_depositor_comments 'Adding full bibliography for 7119206--7119214.cif.'
_cod_database_code 7119210
_shelx_space_group_comment
;
The symmetry employed for this shelxl refinement is uniquely defined
by the following loop, which should always be used as a source of
symmetry information in preference to the above space-group names.
They are only intended as comments.
;
_shelxl_version_number 2013-4

loop_
_space_group_symop_operation_xyz
'x, y, z'
'-x+1/2, y+1/2, -z+1/2'
'-x, -y, -z'
'x-1/2, -y-1/2, z-1/2'

loop_
_atom_site_label
_atom_site_type_symbol
_atom_site_fract_x
_atom_site_fract_y
_atom_site_fract_z
_atom_site_U_iso_or_equiv
_atom_site_adp_type
_atom_site_occupancy
_atom_site_site_symmetry_order
_atom_site_calc_flag
_atom_site_refinement_flags_posn
_atom_site_refinement_flags_adp
C1 C 0.0036(2) 0.43878(10) 0.38119(18) 0.0400(5) Uani 1 1 d . .
H1A H 0.0036 0.4863 0.3766 0.060 Uiso 1 1 calc R U
H1B H 0.0106 0.4253 0.4658 0.060 Uiso 1 1 calc R U
H1C H -0.0815 0.4219 0.3237 0.060 Uiso 1 1 calc R U
C2 C 0.12644(16) 0.41183(8) 0.34584(14) 0.0245(3) Uani 1 1 d . .
C3 C 0.15944(15) 0.34482(8) 0.36120(13) 0.0207(3) Uani 1 1 d . .
H3 H 0.1049 0.3168 0.3931 0.025 Uiso 1 1 calc R U
C4 C 0.27201(14) 0.31900(7) 0.32982(12) 0.0168(3) Uani 1 1 d . .
H4 H 0.2918 0.2740 0.3402 0.020 Uiso 1 1 calc R U
C5 C 0.35566(14) 0.35999(7) 0.28286(12) 0.0158(3) Uani 1 1 d . .
C6 C 0.32069(15) 0.42687(7) 0.26372(14) 0.0217(3) Uani 1 1 d . .
H6 H 0.3731 0.4546 0.2291 0.026 Uiso 1 1 calc R U
C7 C 0.20812(17) 0.45218(8) 0.29608(14) 0.0261(3) Uani 1 1 d . .
H7 H 0.1870 0.4970 0.2842 0.031 Uiso 1 1 calc R U
C8 C 0.47773(14) 0.33641(7) 0.24463(13) 0.0167(3) Uani 1 1 d . .
C9 C 0.63920(17) 0.19796(9) 0.18815(16) 0.0307(4) Uani 1 1 d . .
H9A H 0.6312 0.1616 0.2412 0.046 Uiso 1 1 calc R U
H9B H 0.7111 0.1885 0.1503 0.046 Uiso 1 1 calc R U
H9C H 0.5519 0.2042 0.1230 0.046 Uiso 1 1 calc R U
C10 C 0.67626(14) 0.26059(7) 0.26721(13) 0.0186(3) Uani 1 1 d . .
H10 H 0.6955 0.2951 0.2127 0.022 Uiso 1 1 calc R U
C11 C 0.80830(15) 0.25200(9) 0.37828(15) 0.0275(3) Uani 1 1 d . .
H11A H 0.8298 0.2929 0.4244 0.041 Uiso 1 1 calc R U
H11B H 0.8844 0.2400 0.3475 0.041 Uiso 1 1 calc R U
H11C H 0.7941 0.2177 0.4330 0.041 Uiso 1 1 calc R U
C12 C 0.54845(13) 0.25740(6) 0.42485(12) 0.0121(2) Uani 1 1 d . .
C13 C 0.49147(14) 0.15639(6) 0.52290(12) 0.0132(3) Uani 1 1 d . .
H13 H 0.5828 0.1589 0.5877 0.016 Uiso 1 1 calc R U
C14 C 0.46473(16) 0.08481(7) 0.48025(14) 0.0210(3) Uani 1 1 d . .
H14A H 0.3761 0.0816 0.4157 0.031 Uiso 1 1 calc R U
H14B H 0.4639 0.0576 0.5509 0.031 Uiso 1 1 calc R U
H14C H 0.5372 0.0700 0.4471 0.031 Uiso 1 1 calc R U
C15 C 0.38139(14) 0.18199(7) 0.57970(13) 0.0171(3) Uani 1 1 d . .
H15A H 0.3985 0.2280 0.6012 0.026 Uiso 1 1 calc R U
H15B H 0.3859 0.1571 0.6544 0.026 Uiso 1 1 calc R U
H15C H 0.2904 0.1771 0.5193 0.026 Uiso 1 1 calc R U
C16 C 0.55966(13) 0.38856(6) 0.66024(12) 0.0135(3) Uani 1 1 d . .
C17 C 0.45719(14) 0.43507(7) 0.60563(13) 0.0173(3) Uani 1 1 d . .
H17 H 0.4411 0.4481 0.5221 0.021 Uiso 1 1 calc R U
C18 C 0.37932(15) 0.46174(7) 0.67711(14) 0.0197(3) Uani 1 1 d . .
H18 H 0.3102 0.4927 0.6407 0.024 Uiso 1 1 calc R U
C19 C 0.40249(15) 0.44306(7) 0.80263(14) 0.0191(3) Uani 1 1 d . .
C20 C 0.50477(15) 0.39547(7) 0.85513(13) 0.0209(3) Uani 1 1 d . .
H20 H 0.5208 0.3821 0.9385 0.025 Uiso 1 1 calc R U
C21 C 0.58234(15) 0.36813(7) 0.78431(13) 0.0189(3) Uani 1 1 d . .
H21 H 0.6496 0.3361 0.8196 0.023 Uiso 1 1 calc R U
C22 C 0.32108(17) 0.47407(9) 0.88101(16) 0.0293(4) Uani 1 1 d . .
H22A H 0.3447 0.4526 0.9620 0.044 Uiso 1 1 calc R U
H22B H 0.2229 0.4690 0.8387 0.044 Uiso 1 1 calc R U
H22C H 0.3436 0.5204 0.8925 0.044 Uiso 1 1 calc R U
N1 N 0.55701(11) 0.28435(6) 0.30906(10) 0.0139(2) Uani 1 1 d . .
N2 N 0.49669(11) 0.19616(5) 0.41372(10) 0.0125(2) Uani 1 1 d . .
H2 H 0.4650 0.1792 0.3394 0.015 Uiso 1 1 calc R U
N3 N 0.59342(12) 0.28374(5) 0.53708(10) 0.0142(2) Uani 1 1 d . .
O1 O 0.80205(10) 0.34410(5) 0.66391(9) 0.0188(2) Uani 1 1 d . .
O2 O 0.65846(10) 0.39836(5) 0.46963(9) 0.0177(2) Uani 1 1 d . .
O3 O 0.50423(12) 0.36212(6) 0.15515(10) 0.0269(3) Uani 1 1 d . .
S1 S 0.66508(3) 0.35544(2) 0.57445(3) 0.01289(10) Uani 1 1 d . .

loop_
_atom_site_aniso_label
_atom_site_aniso_U_11
_atom_site_aniso_U_22
_atom_site_aniso_U_33
_atom_site_aniso_U_23
_atom_site_aniso_U_13
_atom_site_aniso_U_12
C1 0.0364(10) 0.0469(11) 0.0348(10) -0.0149(8) 0.0081(8) 0.0160(8)
C2 0.0230(7) 0.0305(8) 0.0146(7) -0.0077(6) -0.0021(5) 0.0080(6)
C3 0.0188(7) 0.0290(8) 0.0129(7) 0.0008(5) 0.0030(5) 0.0028(6)
C4 0.0167(6) 0.0191(7) 0.0124(6) 0.0021(5) 0.0011(5) 0.0022(5)
C5 0.0159(6) 0.0193(7) 0.0086(6) 0.0008(5) -0.0015(5) 0.0009(5)
C6 0.0229(7) 0.0196(7) 0.0162(7) 0.0017(5) -0.0034(5) -0.0023(6)
C7 0.0294(8) 0.0174(7) 0.0220(7) -0.0048(6) -0.0063(6) 0.0062(6)
C8 0.0178(6) 0.0201(7) 0.0097(6) 0.0020(5) 0.0004(5) -0.0023(5)
C9 0.0222(8) 0.0468(10) 0.0258(8) -0.0159(7) 0.0115(6) -0.0007(7)
C10 0.0155(6) 0.0272(7) 0.0152(7) 0.0018(5) 0.0080(5) 0.0006(5)
C11 0.0150(7) 0.0438(10) 0.0227(8) -0.0071(7) 0.0044(6) 0.0028(6)
C12 0.0107(6) 0.0154(6) 0.0100(6) 0.0019(5) 0.0030(4) 0.0024(5)
C13 0.0159(6) 0.0130(6) 0.0105(6) 0.0020(5) 0.0035(5) 0.0003(5)
C14 0.0292(8) 0.0136(6) 0.0205(7) 0.0001(5) 0.0081(6) -0.0004(5)
C15 0.0188(6) 0.0208(7) 0.0129(6) 0.0006(5) 0.0066(5) 0.0001(5)
C16 0.0151(6) 0.0123(6) 0.0116(6) -0.0011(5) 0.0019(5) -0.0032(5)
C17 0.0194(6) 0.0170(6) 0.0134(6) 0.0041(5) 0.0021(5) -0.0009(5)
C18 0.0184(6) 0.0177(7) 0.0218(7) 0.0036(5) 0.0045(5) 0.0021(5)
C19 0.0193(7) 0.0187(7) 0.0200(7) -0.0018(5) 0.0070(5) -0.0040(5)
C20 0.0247(7) 0.0252(7) 0.0124(6) 0.0031(5) 0.0051(5) 0.0004(6)
C21 0.0215(7) 0.0193(7) 0.0144(7) 0.0039(5) 0.0032(5) 0.0030(5)
C22 0.0284(8) 0.0340(9) 0.0287(8) -0.0016(7) 0.0137(7) 0.0041(7)
N1 0.0142(5) 0.0183(6) 0.0097(5) 0.0016(4) 0.0044(4) -0.0006(4)
N2 0.0158(5) 0.0136(5) 0.0075(5) -0.0011(4) 0.0028(4) -0.0004(4)
N3 0.0180(6) 0.0132(5) 0.0103(5) 0.0007(4) 0.0024(4) -0.0019(4)
O1 0.0154(5) 0.0235(5) 0.0144(5) -0.0007(4) -0.0003(4) 0.0000(4)
O2 0.0219(5) 0.0173(5) 0.0136(5) 0.0020(4) 0.0051(4) -0.0042(4)
O3 0.0294(6) 0.0353(6) 0.0178(5) 0.0129(5) 0.0097(5) 0.0034(5)
S1 0.01399(17) 0.01360(16) 0.00938(16) 0.00058(11) 0.00107(12) -0.00202(11)

loop_
_atom_type_symbol
_atom_type_description
_atom_type_scat_dispersion_real
_atom_type_scat_dispersion_imag
_atom_type_scat_source
C C 0.0033 0.0016 'International Tables Vol C Tables 4.2.6.8 and 6.1.1.4'
H H 0.0000 0.0000 'International Tables Vol C Tables 4.2.6.8 and 6.1.1.4'
N N 0.0061 0.0033 'International Tables Vol C Tables 4.2.6.8 and 6.1.1.4'
O O 0.0106 0.0060 'International Tables Vol C Tables 4.2.6.8 and 6.1.1.4'
S S 0.1246 0.1234 'International Tables Vol C Tables 4.2.6.8 and 6.1.1.4'

loop_
_geom_angle_atom_site_label_1
_geom_angle_atom_site_label_2
_geom_angle_atom_site_label_3
_geom_angle
C2 C1 H1A 109.5
C2 C1 H1B 109.5
H1A C1 H1B 109.5
C2 C1 H1C 109.5
H1A C1 H1C 109.5
H1B C1 H1C 109.5
C7 C2 C3 118.14(14)
C7 C2 C1 121.68(15)
C3 C2 C1 120.18(16)
C4 C3 C2 121.19(14)
C4 C3 H3 119.4
C2 C3 H3 119.4
C3 C4 C5 120.43(13)
C3 C4 H4 119.8
C5 C4 H4 119.8
C4 C5 C6 118.64(13)
C4 C5 C8 124.17(12)
C6 C5 C8 117.10(13)
C7 C6 C5 120.32(14)
C7 C6 H6 119.8
C5 C6 H6 119.8
C6 C7 C2 121.21(14)
C6 C7 H7 119.4
C2 C7 H7 119.4
O3 C8 N1 120.69(13)
O3 C8 C5 119.96(13)
N1 C8 C5 119.32(12)
C10 C9 H9A 109.5
C10 C9 H9B 109.5
H9A C9 H9B 109.5
C10 C9 H9C 109.5
H9A C9 H9C 109.5
H9B C9 H9C 109.5
N1 C10 C9 111.67(11)
N1 C10 C11 111.68(11)
C9 C10 C11 111.91(13)
N1 C10 H10 107.1
C9 C10 H10 107.1
C11 C10 H10 107.1
C10 C11 H11A 109.5
C10 C11 H11B 109.5
H11A C11 H11B 109.5
C10 C11 H11C 109.5
H11A C11 H11C 109.5
H11B C11 H11C 109.5
N3 C12 N2 118.60(11)
N3 C12 N1 127.59(12)
N2 C12 N1 113.62(11)
N2 C13 C14 108.04(11)
N2 C13 C15 111.81(11)
C14 C13 C15 111.73(11)
N2 C13 H13 108.4
C14 C13 H13 108.4
C15 C13 H13 108.4
C13 C14 H14A 109.5
C13 C14 H14B 109.5
H14A C14 H14B 109.5
C13 C14 H14C 109.5
H14A C14 H14C 109.5
H14B C14 H14C 109.5
C13 C15 H15A 109.5
C13 C15 H15B 109.5
H15A C15 H15B 109.5
C13 C15 H15C 109.5
H15A C15 H15C 109.5
H15B C15 H15C 109.5
C17 C16 C21 120.56(13)
C17 C16 S1 120.63(10)
C21 C16 S1 118.80(10)
C18 C17 C16 119.14(13)
C18 C17 H17 120.4
C16 C17 H17 120.4
C17 C18 C19 121.24(13)
C17 C18 H18 119.4
C19 C18 H18 119.4
C18 C19 C20 118.66(13)
C18 C19 C22 120.91(13)
C20 C19 C22 120.43(13)
C21 C20 C19 120.57(13)
C21 C20 H20 119.7
C19 C20 H20 119.7
C20 C21 C16 119.81(13)
C20 C21 H21 120.1
C16 C21 H21 120.1
C19 C22 H22A 109.5
C19 C22 H22B 109.5
H22A C22 H22B 109.5
C19 C22 H22C 109.5
H22A C22 H22C 109.5
H22B C22 H22C 109.5
C8 N1 C12 125.08(11)
C8 N1 C10 118.37(11)
C12 N1 C10 115.84(11)
C12 N2 C13 122.83(11)
C12 N2 H2 118.6
C13 N2 H2 118.6
C12 N3 S1 127.53(10)
O2 S1 O1 116.71(6)
O2 S1 N3 115.21(6)
O1 S1 N3 106.93(6)
O2 S1 C16 108.92(6)
O1 S1 C16 107.00(6)
N3 S1 C16 100.60(6)

loop_
_geom_bond_atom_site_label_1
_geom_bond_atom_site_label_2
_geom_bond_distance
C1 C2 1.508(2)
C1 H1A 0.9600
C1 H1B 0.9600
C1 H1C 0.9600
C2 C7 1.386(2)
C2 C3 1.390(2)
C3 C4 1.385(2)
C3 H3 0.9300
C4 C5 1.3904(19)
C4 H4 0.9300
C5 C6 1.394(2)
C5 C8 1.495(2)
C6 C7 1.386(2)
C6 H6 0.9300
C7 H7 0.9300
C8 O3 1.2211(17)
C8 N1 1.3790(18)
C9 C10 1.519(2)
C9 H9A 0.9600
C9 H9B 0.9600
C9 H9C 0.9600
C10 N1 1.4923(17)
C10 C11 1.521(2)
C10 H10 0.9800
C11 H11A 0.9600
C11 H11B 0.9600
C11 H11C 0.9600
C12 N3 1.3025(17)
C12 N2 1.3318(17)
C12 N1 1.4233(16)
C13 N2 1.4687(16)
C13 C14 1.5179(18)
C13 C15 1.5229(18)
C13 H13 0.9800
C14 H14A 0.9600
C14 H14B 0.9600
C14 H14C 0.9600
C15 H15A 0.9600
C15 H15B 0.9600
C15 H15C 0.9600
C16 C17 1.3886(19)
C16 C21 1.3890(19)
C16 S1 1.7604(14)
C17 C18 1.384(2)
C17 H17 0.9300
C18 C19 1.394(2)
C18 H18 0.9300
C19 C20 1.397(2)
C19 C22 1.502(2)
C20 C21 1.382(2)
C20 H20 0.9300
C21 H21 0.9300
C22 H22A 0.9600
C22 H22B 0.9600
C22 H22C 0.9600
N2 H2 0.8600
N3 S1 1.6128(11)
O1 S1 1.4490(10)
O2 S1 1.4364(10)
